data_2212064
loop_
_publ_author_name
'Braun, Wolfgang'
'Calmuschi-Cula, Beatrice'
'Salzer, Albrecht'

_publ_section_title
;
 (\h^4^-Norbornadiene)bis(tetrahydrofuran-\k<i>O</i>)rhodium(I)
 tetrafluoroborate
;
_journal_coeditor_code BT2245
_journal_issue 2
_journal_name_full 'Acta Crystallographica Section E'
_journal_page_first m517
_journal_page_last m518
_journal_paper_doi 10.1107/S1600536807001845
_journal_volume 63
_journal_year 2007
_chemical_formula_iupac '[Rh (C7 H8) (C4 H8 O)2] B F4'
_chemical_formula_moiety 'C15 H24 O2 Rh +, B F4 -'
_chemical_formula_sum 'C15 H24 B F4 O2 Rh'
_chemical_formula_weight 426.06
_chemical_name_systematic
;
(\h^4^-Norbornadiene)bis(tetrahydrofuran-\kO)rhodium(I) tetrafluoroborate
;
_space_group_IT_number 14
_symmetry_cell_setting monoclinic
_symmetry_space_group_name_Hall '-P 2ybc'
_symmetry_space_group_name_H-M 'P 1 21/c 1'
_atom_sites_solution_hydrogens geom
_atom_sites_solution_primary direct
_atom_sites_solution_secondary difmap
_audit_creation_method SHELXL-97
_cell_angle_alpha 90.00
_cell_angle_beta 121.20(3)
_cell_angle_gamma 90.00
_cell_formula_units_Z 4
_cell_length_a 12.010(6)
_cell_length_b 9.580(5)
_cell_length_c 17.098(7)
_cell_measurement_reflns_used 8096
_cell_measurement_temperature 110(2)
_cell_measurement_theta_max 28.46
_cell_measurement_theta_min 2.44
_cell_volume 1682.7(15)
_computing_cell_refinement 'SAINT-Plus (Bruker, 1999)'
_computing_data_collection 'SMART (Bruker, 2001)'
_computing_data_reduction SAINT-Plus
_computing_molecular_graphics 'PLATON (Spek, 2003)'
_computing_publication_material SHELXL97
_computing_structure_refinement 'SHELXL97 (Sheldrick, 1997)'
_computing_structure_solution 'SHELXS97 (Sheldrick, 1997)'
_diffrn_ambient_temperature 110(2)
_diffrn_measured_fraction_theta_full .936
_diffrn_measured_fraction_theta_max .937
_diffrn_measurement_device_type 'Bruker SMART APEX CCD'
_diffrn_measurement_method \w
_diffrn_radiation_monochromator graphite
_diffrn_radiation_source 'fine-focus sealed tube'
_diffrn_radiation_type MoK\a
_diffrn_radiation_wavelength 0.71073
_diffrn_reflns_av_R_equivalents 0.0561
_diffrn_reflns_av_sigmaI/netI 0.0344
_diffrn_reflns_limit_h_max 16
_diffrn_reflns_limit_h_min -16
_diffrn_reflns_limit_k_max 12
_diffrn_reflns_limit_k_min -12
_diffrn_reflns_limit_l_max 22
_diffrn_reflns_limit_l_min -22
_diffrn_reflns_number 20904
_diffrn_reflns_theta_full 25.00
_diffrn_reflns_theta_max 28.46
_diffrn_reflns_theta_min 2.44
_diffrn_standards_decay_% 0.0
_diffrn_standards_interval_count 0
_diffrn_standards_interval_time 0
_diffrn_standards_number 0
_exptl_absorpt_coefficient_mu 1.059
_exptl_absorpt_correction_T_max 0.6304
_exptl_absorpt_correction_T_min 0.5243
_exptl_absorpt_correction_type multi-scan
_exptl_absorpt_process_details '(SADABS; Sheldrick, 1996)'
_exptl_crystal_colour yellow
_exptl_crystal_density_diffrn 1.682
_exptl_crystal_density_method 'not measured'
_exptl_crystal_description plate
_exptl_crystal_F_000 864
_exptl_crystal_size_max 0.70
_exptl_crystal_size_mid 0.52
_exptl_crystal_size_min 0.48
_refine_diff_density_max 1.351
_refine_diff_density_min -.754
_refine_ls_extinction_method none
_refine_ls_goodness_of_fit_ref 1.000
_refine_ls_hydrogen_treatment constr
_refine_ls_matrix_type full
_refine_ls_number_parameters 208
_refine_ls_number_reflns 4213
_refine_ls_number_restraints 0
_refine_ls_restrained_S_all 1.000
_refine_ls_R_factor_all 0.0404
_refine_ls_R_factor_gt 0.0324
_refine_ls_shift/su_max 0.001
_refine_ls_shift/su_mean 0.000
_refine_ls_structure_factor_coef Fsqd
_refine_ls_weighting_details 'calc w=1/[\s^2^(Fo^2^)+(0.075P)^2^] where P=(Fo^2^+2Fc^2^)/3'
_refine_ls_weighting_scheme calc
_refine_ls_wR_factor_gt 0.0851
_refine_ls_wR_factor_ref 0.0904
_reflns_number_gt 3563
_reflns_number_total 4213
_reflns_threshold_expression I>2\s(I)
_cod_data_source_file bt2245.cif
_cod_data_source_block I
_cod_original_cell_volume 1682.7(14)
_cod_original_sg_symbol_H-M 'P 21/c'
_cod_database_code 2212064
_cod_database_fobs_code 2212064

loop_
_symmetry_equiv_pos_as_xyz
'x, y, z'
'-x, y+1/2, -z+1/2'
'-x, -y, -z'
'x, -y-1/2, z-1/2'

loop_
_atom_site_type_symbol
_atom_site_label
_atom_site_fract_x
_atom_site_fract_y
_atom_site_fract_z
_atom_site_U_iso_or_equiv
_atom_site_adp_type
_atom_site_calc_flag
_atom_site_refinement_flags
_atom_site_occupancy
Rh Rh1 0.260984(18) 0.71140(2) 0.049538(13) 0.01940(8) Uani d . 1
O O1 0.35728(18) 0.51709(19) 0.11062(13) 0.0254(4) Uani d . 1
O O2 0.1553(2) 0.6858(2) 0.11960(16) 0.0313(4) Uani d . 1
C C1 0.4023(3) 0.4218(3) 0.06574(19) 0.0282(6) Uani d . 1
H H1A 0.4674 0.4665 0.0558 0.037 Uiso calc R 1
H H1B 0.3297 0.3891 0.0070 0.037 Uiso calc R 1
C C2 0.4620(3) 0.3023(3) 0.1346(2) 0.0290(6) Uani d . 1
H H2A 0.5208 0.2447 0.1233 0.038 Uiso calc R 1
H H2B 0.3940 0.2419 0.1330 0.038 Uiso calc R 1
C C3 0.5379(3) 0.3820(3) 0.2257(2) 0.0318(6) Uani d . 1
H H3A 0.5444 0.3261 0.2766 0.041 Uiso calc R 1
H H3B 0.6267 0.4056 0.2398 0.041 Uiso calc R 1
C C4 0.4571(3) 0.5139(3) 0.2097(2) 0.0326(6) Uani d . 1
H H4A 0.4155 0.5112 0.2461 0.042 Uiso calc R 1
H H4B 0.5125 0.5970 0.2270 0.042 Uiso calc R 1
C C5 0.0653(3) 0.7896(3) 0.1182(2) 0.0327(6) Uani d . 1
H H5A 0.0594 0.8708 0.0814 0.042 Uiso calc R 1
H H5B 0.0930 0.8208 0.1803 0.042 Uiso calc R 1
C C6 -0.0641(3) 0.7135(3) 0.0755(3) 0.0385(7) Uani d . 1
H H6A -0.1082 0.7122 0.0080 0.050 Uiso calc R 1
H H6B -0.1226 0.7567 0.0934 0.050 Uiso calc R 1
C C7 -0.0226(3) 0.5648(3) 0.1159(2) 0.0336(6) Uani d . 1
H H7A -0.0246 0.5555 0.1729 0.044 Uiso calc R 1
H H7B -0.0809 0.4936 0.0716 0.044 Uiso calc R 1
C C8 0.1154(3) 0.5485(3) 0.1353(2) 0.0307(6) Uani d . 1
H H8A 0.1739 0.5187 0.1987 0.040 Uiso calc R 1
H H8B 0.1180 0.4786 0.0945 0.040 Uiso calc R 1
C C9 0.2907(3) 0.7165(3) -0.06120(19) 0.0234(5) Uani d . 1
H H9 0.3038 0.6323 -0.0880 0.030 Uiso calc R 1
C C10 0.3939(3) 0.7878(3) 0.01435(19) 0.0247(5) Uani d . 1
H H10 0.4851 0.7580 0.0447 0.032 Uiso calc R 1
C C11 0.3514(3) 0.9427(3) 0.0031(2) 0.0284(6) Uani d . 1
H H11 0.4191 1.0123 0.0383 0.037 Uiso calc R 1
C C12 0.2397(3) 0.9282(3) 0.0237(2) 0.0267(5) Uani d . 1
H H12 0.2257 0.9950 0.0612 0.035 Uiso calc R 1
C C13 0.1375(3) 0.8580(3) -0.05196(18) 0.0253(5) Uani d . 1
H H13 0.0552 0.8338 -0.0604 0.033 Uiso calc R 1
C C14 0.1857(3) 0.8281(3) -0.11847(19) 0.0277(5) Uani d . 1
H H14 0.1201 0.8041 -0.1817 0.036 Uiso calc R 1
C C15 0.2722(3) 0.9586(3) -0.1029(2) 0.0345(6) Uani d . 1
H H15A 0.2215 1.0465 -0.1235 0.045 Uiso calc R 1
H H15B 0.3267 0.9488 -0.1305 0.045 Uiso calc R 1
F F1 0.2005(2) 0.1284(3) 0.17471(15) 0.0578(6) Uani d . 1
F F2 0.2706(3) 0.0930(3) 0.3267(2) 0.0844(10) Uani d . 1
F F3 0.12034(17) 0.2632(2) 0.24560(14) 0.0387(4) Uani d . 1
F F4 0.3306(2) 0.2842(2) 0.28153(18) 0.0558(6) Uani d . 1
B B1 0.2272(3) 0.1880(4) 0.2566(2) 0.0291(6) Uani d . 1

loop_
_atom_site_aniso_label
_atom_site_aniso_U_11
_atom_site_aniso_U_22
_atom_site_aniso_U_33
_atom_site_aniso_U_12
_atom_site_aniso_U_13
_atom_site_aniso_U_23
Rh1 0.01836(11) 0.01895(12) 0.02000(12) 0.00196(7) 0.00930(9) 0.00205(7)
O1 0.0275(9) 0.0249(9) 0.0240(9) 0.0051(7) 0.0135(8) 0.0027(7)
O2 0.0346(11) 0.0239(9) 0.0444(12) 0.0036(8) 0.0269(10) 0.0054(9)
C1 0.0302(13) 0.0272(13) 0.0301(14) 0.0068(11) 0.0177(12) 0.0022(11)
C2 0.0329(14) 0.0238(13) 0.0342(15) 0.0068(10) 0.0201(13) 0.0038(11)
C3 0.0245(13) 0.0282(14) 0.0325(15) 0.0006(11) 0.0074(11) 0.0053(12)
C4 0.0342(15) 0.0292(14) 0.0267(14) 0.0040(12) 0.0103(12) -0.0006(12)
C5 0.0405(16) 0.0261(14) 0.0453(18) 0.0027(11) 0.0321(15) -0.0010(12)
C6 0.0329(16) 0.0373(17) 0.050(2) 0.0042(12) 0.0244(15) -0.0038(14)
C7 0.0312(14) 0.0338(15) 0.0396(16) -0.0074(12) 0.0209(13) -0.0072(13)
C8 0.0329(14) 0.0264(13) 0.0378(16) 0.0009(11) 0.0219(13) 0.0074(12)
C9 0.0241(12) 0.0241(13) 0.0234(13) 0.0027(10) 0.0134(11) 0.0012(10)
C10 0.0220(12) 0.0279(13) 0.0260(13) 0.0013(10) 0.0136(11) 0.0033(10)
C11 0.0303(13) 0.0248(13) 0.0335(15) -0.0047(11) 0.0188(12) -0.0020(11)
C12 0.0313(13) 0.0221(13) 0.0308(14) 0.0020(10) 0.0190(12) 0.0007(11)
C13 0.0241(12) 0.0263(13) 0.0246(12) 0.0067(10) 0.0118(10) 0.0069(11)
C14 0.0263(13) 0.0346(14) 0.0192(12) 0.0072(11) 0.0097(11) 0.0045(11)
C15 0.0443(17) 0.0308(15) 0.0392(16) 0.0092(12) 0.0292(15) 0.0112(13)
F1 0.0432(11) 0.0752(16) 0.0472(12) 0.0065(11) 0.0179(10) -0.0263(11)
F2 0.110(2) 0.0799(19) 0.100(2) 0.0497(17) 0.080(2) 0.0553(17)
F3 0.0257(9) 0.0421(10) 0.0466(11) 0.0020(8) 0.0175(8) -0.0084(9)
F4 0.0338(11) 0.0604(15) 0.0704(16) -0.0102(9) 0.0250(11) -0.0142(11)
B1 0.0264(15) 0.0319(16) 0.0294(16) 0.0044(12) 0.0147(13) 0.0010(13)

loop_
_atom_type_symbol
_atom_type_description
_atom_type_scat_dispersion_real
_atom_type_scat_dispersion_imag
_atom_type_scat_source
C C .0033 .0000 'International Tables Vol C Tables 4.2.6.8 and 6.1.1.4'
H H .0000 .0000 'International Tables Vol C Tables 4.2.6.8 and 6.1.1.4'
B B .0013 .0000 'International Tables Vol C Tables 4.2.6.8 and 6.1.1.4'
F F .0171 .0000 'International Tables Vol C Tables 4.2.6.8 and 6.1.1.4'
O O .0106 .0000 'International Tables Vol C Tables 4.2.6.8 and 6.1.1.4'
Rh Rh -1.1178 .0000 'International Tables Vol C Tables 4.2.6.8 and 6.1.1.4'

loop_
_geom_angle_atom_site_label_1
_geom_angle_atom_site_label_2
_geom_angle_atom_site_label_3
_geom_angle
_geom_angle_publ_flag
C9 Rh1 C10 39.40(11) yes
C9 Rh1 C12 81.20(10) yes
C10 Rh1 C12 68.04(10) yes
C9 Rh1 C13 67.73(10) yes
C10 Rh1 C13 81.31(11) yes
C12 Rh1 C13 38.87(11) yes
C9 Rh1 O1 99.09(9) yes
C10 Rh1 O1 98.20(9) yes
C12 Rh1 O1 158.09(9) yes
C13 Rh1 O1 159.89(9) yes
C9 Rh1 O2 157.48(10) yes
C10 Rh1 O2 161.05(10) yes
C12 Rh1 O2 100.69(9) yes
C13 Rh1 O2 99.54(9) yes
O1 Rh1 O2 87.43(8) ?
C1 O1 C4 106.6(2) ?
C1 O1 Rh1 122.39(15) yes
C4 O1 Rh1 118.98(16) yes
C5 O2 C8 107.6(2) ?
C5 O2 Rh1 123.79(17) yes
C8 O2 Rh1 122.86(16) yes
O1 C1 C2 102.5(2) ?
O1 C1 H1A 111.3 ?
C2 C1 H1A 111.3 ?
O1 C1 H1B 111.3 ?
C2 C1 H1B 111.3 ?
H1A C1 H1B 109.2 ?
C1 C2 C3 101.7(2) ?
C1 C2 H2A 111.4 ?
C3 C2 H2A 111.4 ?
C1 C2 H2B 111.4 ?
C3 C2 H2B 111.4 ?
H2A C2 H2B 109.3 ?
C4 C3 C2 103.9(2) ?
C4 C3 H3A 111.0 ?
C2 C3 H3A 111.0 ?
C4 C3 H3B 111.0 ?
C2 C3 H3B 111.0 ?
H3A C3 H3B 109.0 ?
O1 C4 C3 106.5(2) ?
O1 C4 H4A 110.4 ?
C3 C4 H4A 110.4 ?
O1 C4 H4B 110.4 ?
C3 C4 H4B 110.4 ?
H4A C4 H4B 108.6 ?
O2 C5 C6 104.2(2) ?
O2 C5 H5A 110.9 ?
C6 C5 H5A 110.9 ?
O2 C5 H5B 110.9 ?
C6 C5 H5B 110.9 ?
H5A C5 H5B 108.9 ?
C5 C6 C7 102.4(3) ?
C5 C6 H6A 111.3 ?
C7 C6 H6A 111.3 ?
C5 C6 H6B 111.3 ?
C7 C6 H6B 111.3 ?
H6A C6 H6B 109.2 ?
C8 C7 C6 104.8(2) ?
C8 C7 H7A 110.8 ?
C6 C7 H7A 110.8 ?
C8 C7 H7B 110.8 ?
C6 C7 H7B 110.8 ?
H7A C7 H7B 108.9 ?
O2 C8 C7 106.9(2) ?
O2 C8 H8A 110.4 ?
C7 C8 H8A 110.4 ?
O2 C8 H8B 110.4 ?
C7 C8 H8B 110.4 ?
H8A C8 H8B 108.6 ?
C10 C9 C14 106.5(2) ?
C10 C9 Rh1 70.56(16) ?
C14 C9 Rh1 97.07(16) ?
C10 C9 H9 123.1 ?
C14 C9 H9 123.1 ?
Rh1 C9 H9 123.1 ?
C9 C10 C11 105.8(2) ?
C9 C10 Rh1 70.04(15) ?
C11 C10 Rh1 96.77(16) ?
C9 C10 H10 123.5 ?
C11 C10 H10 123.5 ?
Rh1 C10 H10 123.5 ?
C10 C11 C15 101.6(2) ?
C10 C11 C12 98.8(2) ?
C15 C11 C12 101.1(2) ?
C10 C11 H11 117.4 ?
C15 C11 H11 117.4 ?
C12 C11 H11 117.4 ?
C13 C12 C11 106.1(2) ?
C13 C12 Rh1 71.09(16) ?
C11 C12 Rh1 96.32(16) ?
C13 C12 H12 123.3 ?
C11 C12 H12 123.3 ?
Rh1 C12 H12 123.3 ?
C12 C13 C14 106.5(2) ?
C12 C13 Rh1 70.04(16) ?
C14 C13 Rh1 96.27(16) ?
C12 C13 H13 126.8 ?
C14 C13 H13 126.8 ?
Rh1 C13 H13 101.2 ?
C13 C14 C9 98.9(2) ?
C13 C14 C15 101.3(2) ?
C9 C14 C15 101.2(2) ?
C13 C14 H14 117.4 ?
C9 C14 H14 117.4 ?
C15 C14 H14 117.4 ?
C14 C15 C11 94.1(2) ?
C14 C15 H15A 112.9 ?
C11 C15 H15A 112.9 ?
C14 C15 H15B 112.9 ?
C11 C15 H15B 112.9 ?
H15A C15 H15B 110.3 ?
F2 B1 F1 113.1(3) ?
F2 B1 F3 111.4(3) ?
F1 B1 F3 111.1(3) ?
F2 B1 F4 106.8(3) ?
F1 B1 F4 106.2(3) ?
F3 B1 F4 107.7(3) ?

loop_
_geom_bond_atom_site_label_1
_geom_bond_atom_site_label_2
_geom_bond_distance
_geom_bond_publ_flag
Rh1 C9 2.101(3) yes
Rh1 C10 2.108(3) yes
Rh1 C12 2.112(3) yes
Rh1 C13 2.125(3) yes
Rh1 O1 2.155(2) yes
Rh1 O2 2.163(2) yes
O1 C1 1.464(3) ?
O1 C4 1.484(3) ?
O2 C5 1.460(3) ?
O2 C8 1.471(3) ?
C1 C2 1.529(4) ?
C1 H1A 0.9800 ?
C1 H1B 0.9800 ?
C2 C3 1.539(4) ?
C2 H2A 0.9900 ?
C2 H2B 0.9900 ?
C3 C4 1.529(4) ?
C3 H3A 0.9900 ?
C3 H3B 0.9900 ?
C4 H4A 0.9800 ?
C4 H4B 0.9800 ?
C5 C6 1.518(4) ?
C5 H5A 0.9800 ?
C5 H5B 0.9800 ?
C6 C7 1.548(4) ?
C6 H6A 0.9900 ?
C6 H6B 0.9900 ?
C7 C8 1.520(4) ?
C7 H7A 0.9900 ?
C7 H7B 0.9900 ?
C8 H8A 0.9800 ?
C8 H8B 0.9800 ?
C9 C10 1.419(4) yes
C9 C14 1.553(4) ?
C9 H9 0.9800 ?
C10 C11 1.549(4) ?
C10 H10 0.9800 ?
C11 C15 1.559(4) ?
C11 C12 1.559(4) ?
C11 H11 0.9800 ?
C12 C13 1.410(4) yes
C12 H12 0.9800 ?
C13 C14 1.547(4) ?
C13 H13 0.9500 ?
C14 C15 1.558(4) ?
C14 H14 0.9800 ?
C15 H15A 0.9900 ?
C15 H15B 0.9900 ?
F1 B1 1.386(4) ?
F2 B1 1.374(4) ?
F3 B1 1.397(4) ?
F4 B1 1.422(4) ?
